data_7111614
loop_
_publ_author_name
'Zhuang, Wenjuan'
'Sun, Haoling'
'Xu, Hongbin'
'Wang, Zheming'
'Gao, Song'
'Jin, Linpei'

_publ_section_title
;
 Reversible de-/resolvation and accompanied magnetism modulation in a
 framework of topologically ferrimagnetic [Co3(\m3-OH)2]n chains linked by
 a V-shaped ligand 4,4&#x2032;-dicarboxybiphenyl sulfone
;
_journal_issue 24
_journal_name_full 'Chemical Communications'
_journal_page_first 4339
_journal_page_last 4341
_journal_paper_doi 10.1039/c002426k
_journal_volume 46
_journal_year 2010
_chemical_formula_sum 'C31 H35 Co3 O19.5 S2'
_chemical_formula_weight 960.50
_chemical_name_systematic
;
?
;
_space_group_IT_number 13
_symmetry_cell_setting monoclinic
_symmetry_space_group_name_Hall '-P 2yc'
_symmetry_space_group_name_H-M 'P 1 2/c 1'
_atom_sites_solution_hydrogens geom
_atom_sites_solution_primary direct
_atom_sites_solution_secondary difmap
_audit_creation_method SHELXL-97
_cell_angle_alpha 90.00
_cell_angle_beta 115.200(2)
_cell_angle_gamma 90.00
_cell_formula_units_Z 4
_cell_length_a 28.219(3)
_cell_length_b 6.3880(7)
_cell_length_c 24.928(3)
_cell_measurement_reflns_used 4147
_cell_measurement_temperature 293(2)
_cell_measurement_theta_max 26.33
_cell_measurement_theta_min 2.26
_cell_volume 4065.9(8)
_computing_cell_refinement 'Bruker SMART'
_computing_data_collection 'Bruker SMART'
_computing_data_reduction 'Bruker SAINT'
_computing_molecular_graphics 'Bruker SHELXTL'
_computing_publication_material 'Bruker SHELXTL'
_computing_structure_refinement 'SHELXL-97 (Sheldrick, 1997)'
_computing_structure_solution 'SHELXS-97 (Sheldrick, 1990)'
_diffrn_ambient_temperature 293(2)
_diffrn_measured_fraction_theta_full 0.994
_diffrn_measured_fraction_theta_max 0.994
_diffrn_measurement_device_type 'Bruker SMART 1000 CCD diffractometer'
_diffrn_measurement_method CCD
_diffrn_radiation_monochromator graphite
_diffrn_radiation_source 'fine-focus sealed tube'
_diffrn_radiation_type MoK\a
_diffrn_radiation_wavelength 0.71073
_diffrn_reflns_av_R_equivalents 0.0599
_diffrn_reflns_av_sigmaI/netI 0.0746
_diffrn_reflns_limit_h_max 35
_diffrn_reflns_limit_h_min -29
_diffrn_reflns_limit_k_max 7
_diffrn_reflns_limit_k_min -7
_diffrn_reflns_limit_l_max 18
_diffrn_reflns_limit_l_min -30
_diffrn_reflns_number 22116
_diffrn_reflns_theta_full 26.41
_diffrn_reflns_theta_max 26.41
_diffrn_reflns_theta_min 0.80
_diffrn_standards_decay_% None
_exptl_absorpt_coefficient_mu 1.388
_exptl_absorpt_correction_T_max 1.00000
_exptl_absorpt_correction_T_min 0.689354
_exptl_absorpt_correction_type multi-scan
_exptl_absorpt_process_details SADABS
_exptl_crystal_colour pink
_exptl_crystal_density_diffrn 1.569
_exptl_crystal_density_method 'not measured'
_exptl_crystal_description 'long plate'
_exptl_crystal_F_000 1960
_exptl_crystal_size_max 0.24
_exptl_crystal_size_mid 0.10
_exptl_crystal_size_min 0.08
_refine_diff_density_max 0.707
_refine_diff_density_min -0.464
_refine_diff_density_rms 0.107
_refine_ls_extinction_method none
_refine_ls_goodness_of_fit_ref 1.032
_refine_ls_hydrogen_treatment constr
_refine_ls_matrix_type full
_refine_ls_number_parameters 523
_refine_ls_number_reflns 8271
_refine_ls_number_restraints 17
_refine_ls_restrained_S_all 1.033
_refine_ls_R_factor_all 0.0991
_refine_ls_R_factor_gt 0.0470
_refine_ls_shift/su_max 0.000
_refine_ls_shift/su_mean 0.000
_refine_ls_structure_factor_coef Fsqd
_refine_ls_weighting_details 'calc w=1/[\s^2^(Fo^2^)+(0.0563P)^2^+2.0042P] where P=(Fo^2^+2Fc^2^)/3'
_refine_ls_weighting_scheme calc
_refine_ls_wR_factor_gt 0.1087
_refine_ls_wR_factor_ref 0.1321
_reflns_number_gt 4889
_reflns_number_total 8271
_reflns_threshold_expression >2sigma(I)
_cod_data_source_file c002426ksup1.cif
_cod_data_source_block 1
_cod_depositor_comments
;
The following automatic conversions were performed:

'_symmetry_cell_setting' value 'Monoclinic' changed to 'monoclinic'
according to /home/saulius/struct/CIF-dictionaries/cif_core.dic
dictionary named 'cif_core.dic' version 2.4.2 from
2011-04-26.

'_exptl_absorpt_correction_type' value 'MULTI-SCAN'
changed to 'multi-scan' according to
/home/saulius/struct/CIF-dictionaries/cif_core.dic dictionary named
'cif_core.dic' version 2.4.2 from 2011-04-26.

Automatic conversion script
Id: cif_fix_values 1891 2012-01-12 08:04:46Z andrius 

The following automatic conversions were performed:

'_refine_ls_hydrogen_treatment' value 'constr.' was replaced with the
value 'constr' as specified in the replacement file
'src/cod-tools/trunk/data/replacement-values/replacement_values.lst'.

Automatic conversion script
Id: cif_fix_values 5376 2017-05-30 11:51:03Z andrius 
;
_cod_original_cell_volume 4066.0(8)
_cod_original_sg_symbol_H-M 'P 2/c '
_cod_original_formula_sum 'C31 H35 Co3 O19.50 S2'
_cod_database_code 7111614

loop_
_symmetry_equiv_pos_as_xyz
'x, y, z'
'-x, y, -z+1/2'
'-x, -y, -z'
'x, -y, z-1/2'

loop_
_atom_site_label
_atom_site_type_symbol
_atom_site_fract_x
_atom_site_fract_y
_atom_site_fract_z
_atom_site_U_iso_or_equiv
_atom_site_adp_type
_atom_site_occupancy
_atom_site_symmetry_multiplicity
_atom_site_calc_flag
_atom_site_refinement_flags
Co1 Co 0.25726(2) 0.87615(9) 0.48552(3) 0.01657(14) Uani 1 1 d .
Co2 Co 0.27769(2) 0.37762(9) 0.43740(3) 0.01870(16) Uani 1 1 d .
Co3 Co 0.23659(2) 0.37590(9) 0.53456(3) 0.01971(16) Uani 1 1 d .
S1 S -0.07602(5) 0.9174(2) 0.39869(5) 0.0304(3) Uani 1 1 d .
S2 S 0.40653(5) -0.1515(2) 0.87251(5) 0.0293(3) Uani 1 1 d .
O1 O 0.18238(12) 0.8324(5) 0.48565(15) 0.0293(8) Uani 1 1 d .
O2 O 0.16223(12) 0.4937(5) 0.48105(15) 0.0302(8) Uani 1 1 d .
O3 O -0.09628(13) 0.7858(6) 0.43123(15) 0.0411(10) Uani 1 1 d .
O4 O -0.07894(13) 1.1421(6) 0.40219(16) 0.0447(10) Uani 1 1 d .
O5 O -0.20733(12) 0.4988(5) 0.12765(14) 0.0268(8) Uani 1 1 d .
O6 O -0.22205(12) 0.8400(5) 0.10765(13) 0.0279(8) Uani 1 1 d .
O7 O 0.30774(12) 0.2511(5) 0.59761(14) 0.0281(8) Uani 1 1 d .
O8 O 0.29223(12) -0.0899(5) 0.57949(13) 0.0270(8) Uani 1 1 d .
O9 O 0.37918(13) -0.0195(6) 0.89709(15) 0.0387(9) Uani 1 1 d .
O10 O 0.40306(13) -0.3781(5) 0.87650(16) 0.0405(9) Uani 1 1 d .
O11 O 0.66707(11) -0.0788(5) 1.01174(14) 0.0259(8) Uani 1 1 d .
O12 O 0.64815(12) 0.2634(5) 1.00483(14) 0.0273(8) Uani 1 1 d .
O13 O 0.27908(11) 0.5713(4) 0.50434(13) 0.0176(7) Uani 1 1 d .
H13A H 0.3152 0.5718 0.5350 0.021 Uiso 1 1 calc R
O14 O 0.19473(13) 0.1569(5) 0.56341(15) 0.0304(8) Uani 1 1 d D
H14A H 0.1856(16) 0.062(6) 0.5319(16) 0.036 Uiso 1 1 d D
H14B H 0.1631(11) 0.194(7) 0.5656(19) 0.036 Uiso 1 1 d D
O15 O 0.23465(11) 1.1822(4) 0.46730(13) 0.0181(7) Uani 1 1 d .
H15A H 0.1985 1.1818 0.4366 0.022 Uiso 1 1 calc R
O16 O 0.32141(13) 0.5901(5) 0.40815(16) 0.0333(8) Uani 1 1 d D
H16A H 0.3315(16) 0.691(6) 0.4383(16) 0.040 Uiso 1 1 d D
H16B H 0.3513(12) 0.527(7) 0.409(2) 0.040 Uiso 1 1 d D
O17 O 0.27400(13) 0.1671(5) 0.36999(15) 0.0285(8) Uani 1 1 d D
H17A H 0.2513(13) 0.052(5) 0.364(2) 0.034 Uiso 1 1 d D
H17B H 0.3057(10) 0.112(6) 0.373(2) 0.034 Uiso 1 1 d D
C1 C 0.15019(18) 0.6825(7) 0.4748(2) 0.0240(11) Uani 1 1 d .
C2 C 0.09349(17) 0.7408(7) 0.4547(2) 0.0218(10) Uani 1 1 d .
C3 C 0.05812(19) 0.5936(8) 0.4570(2) 0.0330(12) Uani 1 1 d .
H3 H 0.0694 0.4586 0.4703 0.040 Uiso 1 1 calc R
C4 C 0.00664(18) 0.6470(8) 0.4398(2) 0.0319(12) Uani 1 1 d .
H4 H -0.0170 0.5486 0.4413 0.038 Uiso 1 1 calc R
C5 C -0.00984(17) 0.8473(8) 0.4201(2) 0.0251(11) Uani 1 1 d .
C6 C 0.02436(19) 0.9951(8) 0.4172(2) 0.0374(14) Uani 1 1 d .
H6 H 0.0128 1.1293 0.4034 0.045 Uiso 1 1 calc R
C7 C 0.07646(19) 0.9405(8) 0.4351(2) 0.0374(14) Uani 1 1 d .
H7 H 0.1001 1.0397 0.4340 0.045 Uiso 1 1 calc R
C8 C -0.10873(17) 0.8451(8) 0.3227(2) 0.0256(11) Uani 1 1 d .
C9 C -0.1173(2) 0.9938(8) 0.2797(2) 0.0379(14) Uani 1 1 d .
H9 H -0.1035 1.1277 0.2900 0.045 Uiso 1 1 calc R
C10 C -0.1467(2) 0.9424(8) 0.2210(2) 0.0368(14) Uani 1 1 d .
H10 H -0.1536 1.0435 0.1917 0.044 Uiso 1 1 calc R
C11 C -0.16581(17) 0.7410(7) 0.2053(2) 0.0232(11) Uani 1 1 d .
C12 C -0.1544(2) 0.5910(8) 0.2492(2) 0.0338(13) Uani 1 1 d .
H12 H -0.1658 0.4541 0.2389 0.041 Uiso 1 1 calc R
C13 C -0.1263(2) 0.6428(8) 0.3082(2) 0.0355(13) Uani 1 1 d .
H13 H -0.1193 0.5426 0.3377 0.043 Uiso 1 1 calc R
C14 C -0.20072(17) 0.6886(7) 0.1419(2) 0.0229(11) Uani 1 1 d .
C15 C 0.31197(17) 0.0648(7) 0.6134(2) 0.0215(10) Uani 1 1 d .
C16 C 0.34082(18) 0.0158(7) 0.6785(2) 0.0245(11) Uani 1 1 d .
C17 C 0.3639(2) -0.1775(8) 0.6975(2) 0.0353(13) Uani 1 1 d .
H17 H 0.3647 -0.2741 0.6700 0.042 Uiso 1 1 calc R
C18 C 0.3858(2) -0.2281(8) 0.7569(2) 0.0362(13) Uani 1 1 d .
H18 H 0.4018 -0.3573 0.7698 0.043 Uiso 1 1 calc R
C19 C 0.38355(17) -0.0843(8) 0.79675(19) 0.0252(11) Uani 1 1 d .
C20 C 0.3616(2) 0.1114(8) 0.7787(2) 0.0364(13) Uani 1 1 d .
H20 H 0.3609 0.2078 0.8063 0.044 Uiso 1 1 calc R
C21 C 0.3407(2) 0.1623(8) 0.7192(2) 0.0350(13) Uani 1 1 d .
H21 H 0.3266 0.2946 0.7067 0.042 Uiso 1 1 calc R
C22 C 0.47342(17) -0.0822(8) 0.90646(19) 0.0252(11) Uani 1 1 d .
C23 C 0.48802(18) 0.1196(8) 0.9282(2) 0.0328(12) Uani 1 1 d .
H23 H 0.4627 0.2196 0.9240 0.039 Uiso 1 1 calc R
C24 C 0.54013(18) 0.1692(8) 0.9560(2) 0.0308(12) Uani 1 1 d .
H24 H 0.5501 0.3044 0.9702 0.037 Uiso 1 1 calc R
C25 C 0.57840(17) 0.0207(7) 0.96320(19) 0.0217(10) Uani 1 1 d .
C26 C 0.56308(19) -0.1789(8) 0.9406(2) 0.0403(14) Uani 1 1 d .
H26 H 0.5884 -0.2788 0.9450 0.048 Uiso 1 1 calc R
C27 C 0.5105(2) -0.2318(9) 0.9117(2) 0.0401(14) Uani 1 1 d .
H27 H 0.5004 -0.3653 0.8961 0.048 Uiso 1 1 calc R
C28 C 0.63585(17) 0.0745(7) 0.99552(19) 0.0209(10) Uani 1 1 d .
O18 O 0.24428(14) 0.5795(5) 0.60503(16) 0.0352(9) Uani 1 1 d D
H18A H 0.2554(16) 0.707(4) 0.595(2) 0.042 Uiso 1 1 d D
C29 C 0.2077(3) 0.6187(11) 0.6294(3) 0.068(2) Uani 1 1 d D
H29A H 0.1962 0.4852 0.6382 0.081 Uiso 1 1 calc R
H29B H 0.1773 0.6875 0.5995 0.081 Uiso 1 1 calc R
C30 C 0.2269(3) 0.7457(13) 0.6828(4) 0.091(3) Uani 1 1 d .
H30A H 0.2571 0.6800 0.7130 0.136 Uiso 1 1 calc R
H30B H 0.2000 0.7590 0.6966 0.136 Uiso 1 1 calc R
H30C H 0.2363 0.8820 0.6743 0.136 Uiso 1 1 calc R
O19 O 0.5992(5) -0.5562(19) 0.8775(5) 0.108(4) Uiso 0.50 1 d P
O20 O 0.1139(5) 1.307(2) 0.3621(6) 0.119(4) Uiso 0.50 1 d P
O21 O 0.5268(19) -0.631(6) 0.8109(9) 0.272(12) Uiso 0.25 1 d PD
C31 C 0.5000 -0.641(7) 0.7500 0.272(12) Uiso 0.50 2 d SPD
C32 C 0.493(4) -0.861(8) 0.726(2) 0.272(12) Uiso 0.25 1 d PD
O22 O -0.0410(15) 1.389(7) 0.1976(15) 0.272(12) Uiso 0.25 1 d PD
C33 C 0.0000 1.437(7) 0.2500 0.272(12) Uiso 0.50 2 d SPD
C34 C 0.009(5) 1.667(8) 0.264(4) 0.272(12) Uiso 0.25 1 d PD

loop_
_atom_site_aniso_label
_atom_site_aniso_U_11
_atom_site_aniso_U_22
_atom_site_aniso_U_33
_atom_site_aniso_U_23
_atom_site_aniso_U_13
_atom_site_aniso_U_12
Co1 0.0156(3) 0.0146(3) 0.0176(3) 0.0003(3) 0.0052(2) 0.0008(2)
Co2 0.0193(3) 0.0172(3) 0.0195(3) 0.0010(3) 0.0081(3) 0.0011(3)
Co3 0.0203(3) 0.0179(3) 0.0223(3) 0.0002(3) 0.0103(3) 0.0004(3)
S1 0.0173(6) 0.0466(8) 0.0222(6) -0.0074(6) 0.0034(5) 0.0056(6)
S2 0.0196(6) 0.0453(8) 0.0187(6) 0.0056(6) 0.0039(5) -0.0054(6)
O1 0.0193(17) 0.0248(18) 0.044(2) -0.0041(16) 0.0132(16) -0.0030(14)
O2 0.0211(18) 0.0205(18) 0.047(2) -0.0019(16) 0.0119(16) 0.0034(14)
O3 0.0227(19) 0.074(3) 0.030(2) 0.000(2) 0.0143(16) 0.0061(18)
O4 0.034(2) 0.045(2) 0.040(2) -0.0188(19) 0.0016(17) 0.0128(18)
O5 0.0240(18) 0.0225(18) 0.0245(18) -0.0038(15) 0.0013(14) -0.0003(14)
O6 0.0314(19) 0.0257(18) 0.0203(17) 0.0041(15) 0.0049(15) 0.0051(15)
O7 0.0286(19) 0.0232(19) 0.0263(19) 0.0022(15) 0.0056(15) -0.0011(15)
O8 0.0342(19) 0.0268(19) 0.0158(17) -0.0010(15) 0.0064(15) 0.0008(15)
O9 0.0238(19) 0.069(3) 0.027(2) -0.0006(19) 0.0134(16) -0.0039(18)
O10 0.033(2) 0.041(2) 0.039(2) 0.0126(18) 0.0070(17) -0.0114(17)
O11 0.0166(16) 0.0256(18) 0.035(2) 0.0040(15) 0.0106(15) 0.0059(14)
O12 0.0217(18) 0.0205(18) 0.036(2) 0.0031(15) 0.0085(15) -0.0024(14)
O13 0.0170(15) 0.0161(16) 0.0178(16) -0.0014(13) 0.0056(13) 0.0015(12)
O14 0.0319(19) 0.0263(19) 0.042(2) -0.0013(16) 0.0242(17) -0.0013(16)
O15 0.0134(15) 0.0167(16) 0.0209(16) -0.0003(13) 0.0041(13) -0.0001(12)
O16 0.038(2) 0.026(2) 0.047(2) -0.0003(17) 0.0289(19) -0.0002(16)
O17 0.0307(19) 0.0261(19) 0.0304(19) -0.0034(16) 0.0147(16) -0.0002(15)
C1 0.020(2) 0.025(3) 0.025(3) -0.001(2) 0.007(2) -0.002(2)
C2 0.016(2) 0.021(2) 0.026(3) -0.003(2) 0.007(2) 0.0009(19)
C3 0.027(3) 0.031(3) 0.039(3) 0.008(2) 0.012(2) 0.004(2)
C4 0.019(2) 0.035(3) 0.040(3) 0.008(3) 0.011(2) -0.002(2)
C5 0.016(2) 0.036(3) 0.021(2) -0.002(2) 0.005(2) 0.003(2)
C6 0.024(3) 0.027(3) 0.053(4) 0.005(3) 0.008(3) 0.005(2)
C7 0.019(3) 0.031(3) 0.056(4) 0.008(3) 0.010(3) -0.001(2)
C8 0.014(2) 0.037(3) 0.018(2) -0.004(2) -0.0011(19) 0.002(2)
C9 0.039(3) 0.029(3) 0.028(3) -0.002(2) -0.002(2) -0.007(2)
C10 0.042(3) 0.028(3) 0.027(3) 0.004(2) 0.001(2) -0.009(2)
C11 0.020(2) 0.023(3) 0.020(2) -0.001(2) 0.002(2) -0.001(2)
C12 0.040(3) 0.025(3) 0.026(3) 0.004(2) 0.005(2) -0.004(2)
C13 0.039(3) 0.035(3) 0.024(3) 0.006(2) 0.005(2) -0.004(3)
C14 0.015(2) 0.025(3) 0.022(3) 0.000(2) 0.0021(19) -0.002(2)
C15 0.016(2) 0.029(3) 0.018(2) -0.006(2) 0.0053(19) 0.0001(19)
C16 0.024(3) 0.026(3) 0.019(3) 0.003(2) 0.005(2) 0.001(2)
C17 0.040(3) 0.037(3) 0.023(3) -0.004(2) 0.007(2) 0.008(2)
C18 0.044(3) 0.033(3) 0.024(3) 0.008(2) 0.007(2) 0.014(3)
C19 0.019(2) 0.039(3) 0.012(2) 0.002(2) 0.0012(19) -0.002(2)
C20 0.046(3) 0.035(3) 0.021(3) -0.005(2) 0.007(2) 0.006(3)
C21 0.048(3) 0.029(3) 0.022(3) 0.002(2) 0.008(2) 0.007(2)
C22 0.016(2) 0.038(3) 0.016(2) 0.003(2) 0.0016(19) -0.001(2)
C23 0.018(2) 0.032(3) 0.041(3) 0.002(3) 0.005(2) 0.005(2)
C24 0.023(3) 0.025(3) 0.039(3) 0.001(2) 0.008(2) 0.003(2)
C25 0.017(2) 0.029(3) 0.019(2) 0.002(2) 0.007(2) 0.000(2)
C26 0.020(3) 0.037(3) 0.055(4) -0.018(3) 0.008(3) 0.001(2)
C27 0.026(3) 0.035(3) 0.050(4) -0.019(3) 0.008(3) -0.004(2)
C28 0.016(2) 0.033(3) 0.017(2) 0.002(2) 0.0101(19) 0.000(2)
O18 0.051(2) 0.028(2) 0.042(2) -0.0044(17) 0.0349(19) -0.0061(17)
C29 0.084(5) 0.076(5) 0.068(5) -0.022(4) 0.056(4) -0.018(4)
C30 0.110(7) 0.100(6) 0.102(7) -0.050(5) 0.084(6) -0.024(5)

loop_
_atom_type_symbol
_atom_type_description
_atom_type_scat_dispersion_real
_atom_type_scat_dispersion_imag
_atom_type_scat_source
C C 0.0033 0.0016 'International Tables Vol C Tables 4.2.6.8 and 6.1.1.4'
H H 0.0000 0.0000 'International Tables Vol C Tables 4.2.6.8 and 6.1.1.4'
O O 0.0106 0.0060 'International Tables Vol C Tables 4.2.6.8 and 6.1.1.4'
S S 0.1246 0.1234 'International Tables Vol C Tables 4.2.6.8 and 6.1.1.4'
Co Co 0.3494 0.9721 'International Tables Vol C Tables 4.2.6.8 and 6.1.1.4'

loop_
_geom_angle_atom_site_label_1
_geom_angle_atom_site_label_2
_geom_angle_atom_site_label_3
_geom_angle
_geom_angle_site_symmetry_1
_geom_angle_site_symmetry_3
O13 Co1 O15 179.13(12) . .
O13 Co1 O6 95.93(12) . 2
O15 Co1 O6 84.50(12) . 2
O13 Co1 O11 85.48(12) . 2_666
O15 Co1 O11 95.26(12) . 2_666
O6 Co1 O11 92.63(12) 2 2_666
O13 Co1 O8 83.74(12) . 1_565
O15 Co1 O8 95.83(12) . 1_565
O6 Co1 O8 179.41(13) 2 1_565
O11 Co1 O8 87.84(12) 2_666 1_565
O13 Co1 O1 94.40(12) . .
O15 Co1 O1 84.84(12) . .
O6 Co1 O1 89.13(13) 2 .
O11 Co1 O1 178.25(13) 2_666 .
O8 Co1 O1 90.41(13) 1_565 .
O13 Co2 O15 83.30(11) . 1_545
O13 Co2 O12 89.05(12) . 2_656
O15 Co2 O12 96.24(12) 1_545 2_656
O13 Co2 O5 95.13(12) . 2
O15 Co2 O5 89.63(12) 1_545 2
O12 Co2 O5 173.16(13) 2_656 2
O13 Co2 O17 176.98(12) . .
O15 Co2 O17 93.68(12) 1_545 .
O12 Co2 O17 91.23(13) 2_656 .
O5 Co2 O17 84.88(13) 2 .
O13 Co2 O16 94.56(12) . .
O15 Co2 O16 177.71(12) 1_545 .
O12 Co2 O16 84.50(13) 2_656 .
O5 Co2 O16 89.76(13) 2 .
O17 Co2 O16 88.47(13) . .
O15 Co3 O13 83.43(11) 1_545 .
O15 Co3 O2 91.43(12) 1_545 .
O13 Co3 O2 97.45(12) . .
O15 Co3 O7 93.80(12) 1_545 .
O13 Co3 O7 89.08(12) . .
O2 Co3 O7 172.06(14) . .
O15 Co3 O18 175.89(13) 1_545 .
O13 Co3 O18 93.47(12) . .
O2 Co3 O18 91.65(14) . .
O7 Co3 O18 83.42(14) . .
O15 Co3 O14 93.06(12) 1_545 .
O13 Co3 O14 176.07(12) . .
O2 Co3 O14 84.38(13) . .
O7 Co3 O14 89.38(13) . .
O18 Co3 O14 89.95(13) . .
O4 S1 O3 119.9(2) . .
O4 S1 C5 108.3(2) . .
O3 S1 C5 107.6(2) . .
O4 S1 C8 107.8(2) . .
O3 S1 C8 107.3(2) . .
C5 S1 C8 105.0(2) . .
O9 S2 O10 119.2(2) . .
O9 S2 C22 107.8(2) . .
O10 S2 C22 107.8(2) . .
O9 S2 C19 107.0(2) . .
O10 S2 C19 108.0(2) . .
C22 S2 C19 106.4(2) . .
C1 O1 Co1 136.0(3) . .
C1 O2 Co3 125.1(3) . .
C14 O5 Co2 123.5(3) . 2
C14 O6 Co1 133.9(3) . 2
C15 O7 Co3 122.0(3) . .
C15 O8 Co1 132.8(3) . 1_545
C28 O11 Co1 132.0(3) . 2_646
C28 O12 Co2 125.4(3) . 2_656
Co1 O13 Co2 119.15(14) . .
Co1 O13 Co3 119.51(14) . .
Co2 O13 Co3 96.76(11) . .
Co1 O13 H13A 106.8 . .
Co2 O13 H13A 106.8 . .
Co3 O13 H13A 106.8 . .
Co3 O14 H14A 98(3) . .
Co3 O14 H14B 121(3) . .
H14A O14 H14B 106(2) . .
Co1 O15 Co3 119.60(14) . 1_565
Co1 O15 Co2 118.46(14) . 1_565
Co3 O15 Co2 96.50(11) 1_565 1_565
Co1 O15 H15A 107.1 . .
Co3 O15 H15A 107.1 1_565 .
Co2 O15 H15A 107.1 1_565 .
Co2 O16 H16A 101(3) . .
Co2 O16 H16B 112(3) . .
H16A O16 H16B 109(3) . .
Co2 O17 H17A 115(3) . .
Co2 O17 H17B 117(3) . .
H17A O17 H17B 107(2) . .
O2 C1 O1 124.9(4) . .
O2 C1 C2 118.4(4) . .
O1 C1 C2 116.6(4) . .
C7 C2 C3 119.5(4) . .
C7 C2 C1 120.5(4) . .
C3 C2 C1 119.9(4) . .
C4 C3 C2 120.1(5) . .
C4 C3 H3 119.9 . .
C2 C3 H3 119.9 . .
C3 C4 C5 119.7(5) . .
C3 C4 H4 120.2 . .
C5 C4 H4 120.2 . .
C6 C5 C4 121.2(4) . .
C6 C5 S1 119.0(4) . .
C4 C5 S1 119.7(4) . .
C5 C6 C7 118.8(5) . .
C5 C6 H6 120.6 . .
C7 C6 H6 120.6 . .
C2 C7 C6 120.6(5) . .
C2 C7 H7 119.7 . .
C6 C7 H7 119.7 . .
C9 C8 C13 121.4(4) . .
C9 C8 S1 119.4(4) . .
C13 C8 S1 119.3(4) . .
C8 C9 C10 119.3(5) . .
C8 C9 H9 120.3 . .
C10 C9 H9 120.3 . .
C9 C10 C11 120.4(5) . .
C9 C10 H10 119.8 . .
C11 C10 H10 119.8 . .
C12 C11 C10 119.2(4) . .
C12 C11 C14 120.3(4) . .
C10 C11 C14 120.4(4) . .
C13 C12 C11 120.7(5) . .
C13 C12 H12 119.7 . .
C11 C12 H12 119.7 . .
C8 C13 C12 118.9(5) . .
C8 C13 H13 120.6 . .
C12 C13 H13 120.6 . .
O5 C14 O6 125.4(4) . .
O5 C14 C11 117.7(4) . .
O6 C14 C11 116.9(4) . .
O7 C15 O8 125.6(4) . .
O7 C15 C16 118.3(4) . .
O8 C15 C16 116.1(4) . .
C21 C16 C17 120.1(4) . .
C21 C16 C15 118.8(4) . .
C17 C16 C15 120.9(4) . .
C18 C17 C16 120.5(5) . .
C18 C17 H17 119.8 . .
C16 C17 H17 119.8 . .
C19 C18 C17 118.8(5) . .
C19 C18 H18 120.6 . .
C17 C18 H18 120.6 . .
C18 C19 C20 121.4(4) . .
C18 C19 S2 120.1(4) . .
C20 C19 S2 118.5(4) . .
C21 C20 C19 119.3(5) . .
C21 C20 H20 120.4 . .
C19 C20 H20 120.4 . .
C20 C21 C16 119.7(5) . .
C20 C21 H21 120.1 . .
C16 C21 H21 120.1 . .
C27 C22 C23 121.2(4) . .
C27 C22 S2 119.0(4) . .
C23 C22 S2 119.9(4) . .
C24 C23 C22 119.2(5) . .
C24 C23 H23 120.4 . .
C22 C23 H23 120.4 . .
C23 C24 C25 121.0(5) . .
C23 C24 H24 119.5 . .
C25 C24 H24 119.5 . .
C26 C25 C24 118.9(4) . .
C26 C25 C28 120.3(4) . .
C24 C25 C28 120.8(4) . .
C25 C26 C27 121.0(5) . .
C25 C26 H26 119.5 . .
C27 C26 H26 119.5 . .
C22 C27 C26 118.7(5) . .
C22 C27 H27 120.7 . .
C26 C27 H27 120.7 . .
O12 C28 O11 126.0(4) . .
O12 C28 C25 118.0(4) . .
O11 C28 C25 116.0(4) . .
C29 O18 Co3 128.6(4) . .
C29 O18 H18A 110.3(19) . .
Co3 O18 H18A 104(2) . .
O18 C29 C30 115.7(6) . .
O18 C29 H29A 108.3 . .
C30 C29 H29A 108.3 . .
O18 C29 H29B 108.3 . .
C30 C29 H29B 108.3 . .
H29A C29 H29B 107.4 . .
C29 C30 H30A 109.5 . .
C29 C30 H30B 109.5 . .
H30A C30 H30B 109.5 . .
C29 C30 H30C 109.5 . .
H30A C30 H30C 109.5 . .
H30B C30 H30C 109.5 . .
C31 O21 C32 57(2) . 2_656
O21 C31 O21 175(4) . 2_656
O21 C31 C32 113(2) . .
O21 C31 C32 72(4) 2_656 .
O21 C31 C32 72(4) . 2_656
O21 C31 C32 113(2) 2_656 2_656
C32 C31 C32 42(4) . 2_656
C32 C32 C31 69(2) 2_656 .
C32 C32 O21 119(3) 2_656 2_656
C31 C32 O21 50.6(17) . 2_656
O22 C33 O22 154(5) . 2
O22 C33 C34 116(2) . .
O22 C33 C34 90(4) 2 .
O22 C33 C34 90(4) . 2
O22 C33 C34 116(2) 2 2
C34 C33 C34 26(5) . 2
C34 C34 C33 77(2) 2 .

loop_
_geom_bond_atom_site_label_1
_geom_bond_atom_site_label_2
_geom_bond_distance
_geom_bond_site_symmetry_2
Co1 O13 2.036(3) .
Co1 O15 2.047(3) .
Co1 O6 2.114(3) 2
Co1 O11 2.127(3) 2_666
Co1 O8 2.131(3) 1_565
Co1 O1 2.133(3) .
Co2 O13 2.064(3) .
Co2 O15 2.088(3) 1_545
Co2 O12 2.102(3) 2_656
Co2 O5 2.104(3) 2
Co2 O17 2.120(3) .
Co2 O16 2.159(3) .
Co3 O15 2.066(3) 1_545
Co3 O13 2.081(3) .
Co3 O2 2.089(3) .
Co3 O7 2.109(3) .
Co3 O18 2.121(3) .
Co3 O14 2.143(3) .
S1 O4 1.442(4) .
S1 O3 1.445(4) .
S1 C5 1.768(4) .
S1 C8 1.779(5) .
S2 O9 1.444(4) .
S2 O10 1.457(4) .
S2 C22 1.765(5) .
S2 C19 1.769(4) .
O1 C1 1.267(5) .
O2 C1 1.245(5) .
O5 C14 1.255(5) .
O5 Co2 2.104(3) 2
O6 C14 1.261(5) .
O6 Co1 2.114(3) 2
O7 C15 1.243(5) .
O8 C15 1.265(5) .
O8 Co1 2.131(3) 1_545
O11 C28 1.263(5) .
O11 Co1 2.127(3) 2_646
O12 C28 1.250(5) .
O12 Co2 2.102(3) 2_656
O13 H13A 0.9800 .
O14 H14A 0.936(18) .
O14 H14B 0.946(18) .
O15 Co3 2.066(3) 1_565
O15 Co2 2.088(3) 1_565
O15 H15A 0.9800 .
O16 H16A 0.938(18) .
O16 H16B 0.928(18) .
O17 H17A 0.943(18) .
O17 H17B 0.936(18) .
C1 C2 1.505(6) .
C2 C7 1.378(7) .
C2 C3 1.390(6) .
C3 C4 1.371(6) .
C3 H3 0.9300 .
C4 C5 1.378(7) .
C4 H4 0.9300 .
C5 C6 1.374(7) .
C6 C7 1.387(7) .
C6 H6 0.9300 .
C7 H7 0.9300 .
C8 C9 1.375(7) .
C8 C13 1.376(7) .
C9 C10 1.379(7) .
C9 H9 0.9300 .
C10 C11 1.386(6) .
C10 H10 0.9300 .
C11 C12 1.385(6) .
C11 C14 1.502(6) .
C12 C13 1.382(7) .
C12 H12 0.9300 .
C13 H13 0.9300 .
C15 C16 1.508(6) .
C16 C21 1.381(6) .
C16 C17 1.382(7) .
C17 C18 1.378(7) .
C17 H17 0.9300 .
C18 C19 1.374(7) .
C18 H18 0.9300 .
C19 C20 1.383(7) .
C20 C21 1.381(7) .
C20 H20 0.9300 .
C21 H21 0.9300 .
C22 C27 1.382(7) .
C22 C23 1.392(7) .
C23 C24 1.369(6) .
C23 H23 0.9300 .
C24 C25 1.391(6) .
C24 H24 0.9300 .
C25 C26 1.386(7) .
C25 C28 1.511(6) .
C26 C27 1.387(7) .
C26 H26 0.9300 .
C27 H27 0.9300 .
O18 C29 1.425(7) .
O18 H18A 0.945(18) .
C29 C30 1.453(9) .
C29 H29A 0.9700 .
C29 H29B 0.9700 .
C30 H30A 0.9600 .
C30 H30B 0.9600 .
C30 H30C 0.9600 .
O21 C31 1.378(19) .
O21 C32 1.69(7) 2_656
C31 O21 1.378(19) 2_656
C31 C32 1.50(2) .
C31 C32 1.50(2) 2_656
C32 C32 1.08(10) 2_656
C32 O21 1.69(7) 2_656
O22 C33 1.361(19) .
C33 O22 1.361(19) 2
C33 C34 1.51(2) .
C33 C34 1.51(2) 2
C34 C34 0.67(12) 2
